data_4063546
loop_
_publ_author_name
'Gessner, Viktoria H.'

_publ_section_title
;
 Formation of a Palladium Thioketone Complex from a Thiophosphinoyl
 Stabilized Li/Cl Carbenoid
;
_journal_issue 16
_journal_name_full Organometallics
_journal_page_first 4228
_journal_paper_doi 10.1021/om200584h
_journal_volume 30
_journal_year 2011
_chemical_formula_sum 'C52 H49 P3 Pd S Si'
_chemical_formula_weight 933.37
_chemical_name_systematic
;
 ?
;
_space_group_IT_number 2
_symmetry_cell_setting triclinic
_symmetry_space_group_name_Hall '-P 1'
_symmetry_space_group_name_H-M 'P -1'
_atom_sites_solution_hydrogens geom
_atom_sites_solution_primary direct
_atom_sites_solution_secondary difmap
_audit_creation_date 2011-04-27T14:34:06-00:00
_audit_creation_method 'WinGX routine CIF_UPDATE'
_cell_angle_alpha 79.574(3)
_cell_angle_beta 74.649(4)
_cell_angle_gamma 77.131(4)
_cell_formula_units_Z 2
_cell_length_a 11.382(3)
_cell_length_b 13.542(3)
_cell_length_c 15.957(4)
_cell_measurement_temperature 173(2)
_cell_volume 2292.7(10)
_computing_cell_refinement 'SAINTPLUS 6.02 (Bruker AXS, 1999)'
_computing_data_collection 'SMART 5.622 (Bruker AXS, 2001)'
_computing_data_reduction 'SAINTPLUS 6.02 (Bruker AXS, 1999)'
_computing_molecular_graphics 'Ortep-3 V1.073 (Farrugia, 2001)'
_computing_publication_material 'SHELXL-97 (Sheldrick, 1997)'
_computing_structure_refinement 'SHELXL-97 (Sheldrick, 1997)'
_computing_structure_solution 'SHELXS-90 (Sheldrick, 1990)'
_diffrn_ambient_temperature 173(2)
_diffrn_measured_fraction_theta_full 0.998
_diffrn_measured_fraction_theta_max 0.998
_diffrn_measurement_device_type 'Bruker APEX-CCD'
_diffrn_measurement_method omega-scans
_diffrn_radiation_monochromator graphite
_diffrn_radiation_type MoK\a
_diffrn_radiation_wavelength 0.71073
_diffrn_reflns_av_R_equivalents 0.041
_diffrn_reflns_av_unetI/netI 0.0487
_diffrn_reflns_limit_h_max 13
_diffrn_reflns_limit_h_min -13
_diffrn_reflns_limit_k_max 16
_diffrn_reflns_limit_k_min -16
_diffrn_reflns_limit_l_max 18
_diffrn_reflns_limit_l_min -18
_diffrn_reflns_number 22654
_diffrn_reflns_theta_full 25
_diffrn_reflns_theta_max 25
_diffrn_reflns_theta_min 1.33
_exptl_absorpt_coefficient_mu 0.616
_exptl_absorpt_correction_T_max 0.9801
_exptl_absorpt_correction_T_min 0.9729
_exptl_absorpt_correction_type empirical
_exptl_absorpt_process_details 'Sadabs 2.01 (Bruker AXS, 1999)'
_exptl_crystal_density_diffrn 1.352
_exptl_crystal_density_method 'not measured'
_exptl_crystal_F_000 964
_exptl_crystal_size_max 0.21
_exptl_crystal_size_mid 0.19
_exptl_crystal_size_min 0.06
_refine_diff_density_max 0.587
_refine_diff_density_min -0.234
_refine_diff_density_rms 0.07
_refine_ls_extinction_method none
_refine_ls_goodness_of_fit_ref 1.028
_refine_ls_hydrogen_treatment riding
_refine_ls_matrix_type full
_refine_ls_number_parameters 526
_refine_ls_number_reflns 8048
_refine_ls_number_restraints 0
_refine_ls_restrained_S_all 1.028
_refine_ls_R_factor_all 0.0415
_refine_ls_R_factor_gt 0.035
_refine_ls_shift/su_max 0.002
_refine_ls_shift/su_mean 0
_refine_ls_structure_factor_coef Fsqd
_refine_ls_weighting_details 'calc w=1/[\s^2^(Fo^2^)+(0.0512P)^2^+0.5288P] where P=(Fo^2^+2Fc^2^)/3'
_refine_ls_weighting_scheme calc
_refine_ls_wR_factor_gt 0.0915
_refine_ls_wR_factor_ref 0.0954
_reflns_number_gt 7018
_reflns_number_total 8048
_reflns_threshold_expression >2sigma(I)
_cod_data_source_file om200584h_si_003.cif
_cod_data_source_block viki008m
_cod_original_cell_volume 2292.6(9)
_cod_original_sg_symbol_H-M P-1
_cod_database_code 4063546

loop_
_symmetry_equiv_pos_as_xyz
'x, y, z'
'-x, -y, -z'

loop_
_atom_site_label
_atom_site_type_symbol
_atom_site_fract_x
_atom_site_fract_y
_atom_site_fract_z
_atom_site_U_iso_or_equiv
_atom_site_adp_type
_atom_site_occupancy
_atom_site_symmetry_multiplicity
_atom_site_calc_flag
_atom_site_refinement_flags
C1 C 0.9498(3) 0.8229(2) 0.54087(18) 0.0477(7) Uani 1 1 d .
H1A H 1.0283 0.8054 0.5592 0.072 Uiso 1 1 calc R
H1B H 0.9055 0.8899 0.5576 0.072 Uiso 1 1 calc R
H1C H 0.9664 0.8253 0.4771 0.072 Uiso 1 1 calc R
C2 C 0.7147(3) 0.7506(3) 0.5462(2) 0.0551(8) Uani 1 1 d .
H2A H 0.6582 0.8121 0.5664 0.083 Uiso 1 1 calc R
H2B H 0.6716 0.6924 0.5642 0.083 Uiso 1 1 calc R
H2C H 0.7422 0.761 0.4821 0.083 Uiso 1 1 calc R
C3 C 0.9456(4) 0.5979(3) 0.5679(2) 0.0618(10) Uani 1 1 d .
H3A H 0.9856 0.6035 0.5052 0.093 Uiso 1 1 calc R
H3B H 0.891 0.5476 0.5818 0.093 Uiso 1 1 calc R
H3C H 1.009 0.576 0.602 0.093 Uiso 1 1 calc R
C4 C 0.8018(3) 0.7266(2) 0.71809(17) 0.0343(6) Uani 1 1 d .
C5 C 0.7020(3) 0.5442(2) 0.75362(17) 0.0379(6) Uani 1 1 d .
C6 C 0.5920(3) 0.5974(2) 0.73256(19) 0.0439(7) Uani 1 1 d .
H6 H 0.5667 0.6679 0.7388 0.053 Uiso 1 1 calc R
C7 C 0.5188(3) 0.5490(3) 0.7026(2) 0.0504(8) Uani 1 1 d .
H7 H 0.4445 0.5866 0.6875 0.06 Uiso 1 1 calc R
C8 C 0.5538(3) 0.4465(3) 0.6947(2) 0.0557(8) Uani 1 1 d .
H8 H 0.503 0.4134 0.6747 0.067 Uiso 1 1 calc R
C9 C 0.6607(3) 0.3922(3) 0.7153(2) 0.0580(9) Uani 1 1 d .
H9 H 0.6842 0.3214 0.7098 0.07 Uiso 1 1 calc R
C10 C 0.7354(3) 0.4406(2) 0.7445(2) 0.0461(7) Uani 1 1 d .
H10 H 0.8102 0.4025 0.7584 0.055 Uiso 1 1 calc R
C11 C 0.7296(3) 0.6279(2) 0.89867(18) 0.0437(7) Uani 1 1 d .
C12 C 0.8035(4) 0.6323(3) 0.9539(2) 0.0588(9) Uani 1 1 d .
H12 H 0.8904 0.6264 0.9313 0.071 Uiso 1 1 calc R
C13 C 0.7531(4) 0.6451(3) 1.0416(2) 0.0730(12) Uani 1 1 d .
H13 H 0.8051 0.6493 1.0781 0.088 Uiso 1 1 calc R
C14 C 0.6280(4) 0.6515(3) 1.0750(2) 0.0714(12) Uani 1 1 d .
H14 H 0.5931 0.6586 1.1352 0.086 Uiso 1 1 calc R
C15 C 0.5540(4) 0.6478(3) 1.0219(2) 0.0741(12) Uani 1 1 d .
H15 H 0.4673 0.6531 1.0452 0.089 Uiso 1 1 calc R
C16 C 0.6034(3) 0.6363(3) 0.9340(2) 0.0619(10) Uani 1 1 d .
H16 H 0.55 0.6341 0.8978 0.074 Uiso 1 1 calc R
C17 C 0.7295(3) 1.07850(19) 0.73259(16) 0.0334(6) Uani 1 1 d .
C18 C 0.6116(3) 1.1212(2) 0.77434(19) 0.0438(7) Uani 1 1 d .
H18 H 0.5898 1.1174 0.8364 0.053 Uiso 1 1 calc R
C19 C 0.5246(3) 1.1698(3) 0.7264(2) 0.0558(8) Uani 1 1 d .
H19 H 0.4432 1.1977 0.7561 0.067 Uiso 1 1 calc R
C20 C 0.5549(4) 1.1778(2) 0.6373(2) 0.0569(9) Uani 1 1 d .
H20 H 0.4952 1.2118 0.6049 0.068 Uiso 1 1 calc R
C21 C 0.6709(4) 1.1367(3) 0.5951(2) 0.0643(10) Uani 1 1 d .
H21 H 0.692 1.1425 0.5329 0.077 Uiso 1 1 calc R
C22 C 0.7591(3) 1.0863(2) 0.64163(19) 0.0535(8) Uani 1 1 d .
H22 H 0.8396 1.0572 0.6113 0.064 Uiso 1 1 calc R
C23 C 0.7613(2) 1.0111(2) 0.90703(16) 0.0333(6) Uani 1 1 d .
C24 C 0.7491(3) 1.0985(2) 0.94603(19) 0.0476(8) Uani 1 1 d .
H24 H 0.7901 1.1528 0.915 0.057 Uiso 1 1 calc R
C25 C 0.6764(3) 1.1054(3) 1.03084(19) 0.0547(9) Uani 1 1 d .
H25 H 0.667 1.165 1.0573 0.066 Uiso 1 1 calc R
C26 C 0.6185(3) 1.0270(3) 1.07611(18) 0.0514(8) Uani 1 1 d .
H26 H 0.5676 1.0329 1.1334 0.062 Uiso 1 1 calc R
C27 C 0.6339(3) 0.9393(2) 1.03896(18) 0.0469(7) Uani 1 1 d .
H27 H 0.5956 0.8841 1.0715 0.056 Uiso 1 1 calc R
C28 C 0.7045(3) 0.9311(2) 0.95475(17) 0.0380(6) Uani 1 1 d .
H28 H 0.7143 0.8706 0.9295 0.046 Uiso 1 1 calc R
C29 C 0.9587(3) 1.0830(2) 0.77482(18) 0.0359(6) Uani 1 1 d .
C30 C 0.9563(3) 1.1760(2) 0.7209(2) 0.0442(7) Uani 1 1 d .
H30 H 0.8895 1.2026 0.6932 0.053 Uiso 1 1 calc R
C31 C 1.0512(3) 1.2302(2) 0.7075(2) 0.0554(9) Uani 1 1 d .
H31 H 1.0486 1.2937 0.6706 0.066 Uiso 1 1 calc R
C32 C 1.1473(3) 1.1935(2) 0.7463(2) 0.0565(9) Uani 1 1 d .
H32 H 1.2126 1.2307 0.7357 0.068 Uiso 1 1 calc R
C33 C 1.1507(3) 1.1023(3) 0.8013(2) 0.0555(8) Uani 1 1 d .
H33 H 1.2174 1.0774 0.8294 0.067 Uiso 1 1 calc R
C34 C 1.0570(3) 1.0472(2) 0.81553(19) 0.0441(7) Uani 1 1 d .
H34 H 1.0597 0.9844 0.8534 0.053 Uiso 1 1 calc R
C35 C 1.1666(3) 0.6539(2) 0.69609(19) 0.0416(7) Uani 1 1 d .
C36 C 1.2375(3) 0.6641(3) 0.6109(2) 0.0546(8) Uani 1 1 d .
H36 H 1.2521 0.7296 0.5824 0.066 Uiso 1 1 calc R
C37 C 1.2878(4) 0.5784(4) 0.5668(3) 0.0806(13) Uani 1 1 d .
H37 H 1.3362 0.5858 0.5083 0.097 Uiso 1 1 calc R
C38 C 1.2671(4) 0.4842(4) 0.6079(4) 0.0895(15) Uani 1 1 d .
H38 H 1.3013 0.4259 0.578 0.107 Uiso 1 1 calc R
C39 C 1.1972(4) 0.4738(3) 0.6919(3) 0.0796(13) Uani 1 1 d .
H39 H 1.1838 0.4079 0.7203 0.096 Uiso 1 1 calc R
C40 C 1.1456(3) 0.5582(2) 0.7364(2) 0.0545(8) Uani 1 1 d .
H40 H 1.096 0.55 0.7944 0.065 Uiso 1 1 calc R
C41 C 1.2011(2) 0.8545(2) 0.70064(16) 0.0334(6) Uani 1 1 d .
C42 C 1.3156(3) 0.8442(2) 0.72064(19) 0.0451(7) Uani 1 1 d .
H42 H 1.3395 0.7911 0.764 0.054 Uiso 1 1 calc R
C43 C 1.3950(3) 0.9114(3) 0.6772(2) 0.0519(8) Uani 1 1 d .
H43 H 1.4723 0.9048 0.6917 0.062 Uiso 1 1 calc R
C44 C 1.3623(3) 0.9872(3) 0.6135(2) 0.0502(8) Uani 1 1 d .
H44 H 1.4176 1.0321 0.5832 0.06 Uiso 1 1 calc R
C45 C 1.2502(3) 0.9983(2) 0.59350(19) 0.0483(7) Uani 1 1 d .
H45 H 1.2276 1.0511 0.5495 0.058 Uiso 1 1 calc R
C46 C 1.1689(3) 0.9327(2) 0.63725(17) 0.0391(6) Uani 1 1 d .
H46 H 1.0906 0.9416 0.6235 0.047 Uiso 1 1 calc R
C47 C 1.2237(3) 0.6522(2) 0.8788(2) 0.0473(7) Uani 1 1 d .
H47 H 1.2825 0.622 0.8317 0.057 Uiso 1 1 calc R
C48 C 1.2390(4) 0.6233(2) 0.9637(2) 0.0586(9) Uani 1 1 d .
H48 H 1.3081 0.573 0.9745 0.07 Uiso 1 1 calc R
C49 C 1.1557(4) 0.6665(3) 1.0317(2) 0.0652(10) Uani 1 1 d .
H49 H 1.1672 0.6463 1.0896 0.078 Uiso 1 1 calc R
C50 C 1.0549(4) 0.7394(3) 1.0170(2) 0.0570(9) Uani 1 1 d .
H50 H 0.9973 0.7696 1.0647 0.068 Uiso 1 1 calc R
C51 C 1.0376(3) 0.7687(2) 0.93273(18) 0.0422(7) Uani 1 1 d .
H51 H 0.9677 0.8186 0.9228 0.051 Uiso 1 1 calc R
C52 C 1.1220(3) 0.7255(2) 0.86247(17) 0.0370(6) Uani 1 1 d .
P1 P 0.81178(7) 0.60218(5) 0.78665(5) 0.03646(17) Uani 1 1 d .
P2 P 1.09329(7) 0.76718(5) 0.75267(4) 0.03206(16) Uani 1 1 d .
P3 P 0.84279(7) 1.00227(5) 0.79279(4) 0.03165(16) Uani 1 1 d .
Pd1 Pd 0.887087(18) 0.835714(14) 0.755870(12) 0.02938(8) Uani 1 1 d .
S1 S 0.68988(7) 0.83320(5) 0.74850(5) 0.03733(17) Uani 1 1 d .
Si1 Si 0.85266(8) 0.72429(6) 0.59551(5) 0.03865(19) Uani 1 1 d .

loop_
_atom_site_aniso_label
_atom_site_aniso_U_11
_atom_site_aniso_U_22
_atom_site_aniso_U_33
_atom_site_aniso_U_23
_atom_site_aniso_U_13
_atom_site_aniso_U_12
C1 0.0493(19) 0.062(2) 0.0352(15) -0.0047(14) -0.0093(13) -0.0186(16)
C2 0.062(2) 0.069(2) 0.0431(17) -0.0028(15) -0.0198(15) -0.0256(18)
C3 0.081(3) 0.052(2) 0.0480(18) -0.0236(15) -0.0054(17) 0.0003(18)
C4 0.0370(16) 0.0309(14) 0.0376(14) -0.0081(11) -0.0103(12) -0.0067(12)
C5 0.0397(17) 0.0340(15) 0.0400(15) -0.0063(12) -0.0050(12) -0.0109(13)
C6 0.0391(17) 0.0372(16) 0.0545(18) -0.0120(13) -0.0059(14) -0.0062(13)
C7 0.0389(18) 0.056(2) 0.0584(19) -0.0122(15) -0.0097(14) -0.0107(15)
C8 0.049(2) 0.060(2) 0.065(2) -0.0193(17) -0.0087(16) -0.0218(17)
C9 0.062(2) 0.0372(17) 0.080(2) -0.0151(16) -0.0178(18) -0.0135(16)
C10 0.0475(19) 0.0355(16) 0.0556(18) -0.0079(13) -0.0119(14) -0.0066(14)
C11 0.062(2) 0.0283(14) 0.0374(15) 0.0006(11) -0.0087(14) -0.0078(14)
C12 0.077(3) 0.067(2) 0.0413(17) -0.0021(15) -0.0112(16) -0.039(2)
C13 0.114(4) 0.077(3) 0.0422(19) -0.0062(17) -0.017(2) -0.051(3)
C14 0.110(4) 0.058(2) 0.0414(19) -0.0096(16) 0.002(2) -0.026(2)
C15 0.072(3) 0.077(3) 0.054(2) -0.0120(19) 0.0046(19) 0.005(2)
C16 0.057(2) 0.072(2) 0.0471(18) -0.0135(16) -0.0087(16) 0.0074(18)
C17 0.0432(17) 0.0235(13) 0.0345(13) -0.0036(10) -0.0085(12) -0.0093(12)
C18 0.0394(17) 0.0517(18) 0.0387(15) -0.0041(13) -0.0068(13) -0.0098(14)
C19 0.0415(19) 0.060(2) 0.063(2) -0.0007(16) -0.0129(16) -0.0084(16)
C20 0.071(3) 0.0428(18) 0.067(2) -0.0020(16) -0.0385(19) -0.0095(17)
C21 0.104(3) 0.049(2) 0.0377(17) -0.0031(15) -0.0252(19) -0.003(2)
C22 0.065(2) 0.0466(18) 0.0389(16) -0.0071(13) -0.0059(15) 0.0029(16)
C23 0.0330(15) 0.0339(14) 0.0328(13) -0.0087(11) -0.0073(11) -0.0025(11)
C24 0.065(2) 0.0396(16) 0.0402(16) -0.0111(13) -0.0070(14) -0.0155(15)
C25 0.075(2) 0.0518(19) 0.0392(16) -0.0205(14) -0.0103(16) -0.0065(17)
C26 0.059(2) 0.062(2) 0.0287(14) -0.0115(14) -0.0050(14) -0.0028(17)
C27 0.0514(19) 0.0506(18) 0.0346(15) -0.0029(13) -0.0034(13) -0.0112(15)
C28 0.0394(16) 0.0377(15) 0.0359(14) -0.0068(12) -0.0053(12) -0.0073(13)
C29 0.0342(15) 0.0283(14) 0.0437(15) -0.0123(11) -0.0026(12) -0.0045(12)
C30 0.0375(17) 0.0347(15) 0.0568(18) -0.0037(13) -0.0069(14) -0.0059(13)
C31 0.050(2) 0.0353(17) 0.077(2) -0.0015(15) -0.0060(17) -0.0140(15)
C32 0.0421(19) 0.0414(18) 0.089(2) -0.0176(17) -0.0080(17) -0.0151(15)
C33 0.048(2) 0.0485(19) 0.078(2) -0.0160(17) -0.0224(17) -0.0087(16)
C34 0.0472(18) 0.0338(15) 0.0532(17) -0.0118(13) -0.0129(14) -0.0050(13)
C35 0.0404(17) 0.0376(16) 0.0497(17) -0.0186(13) -0.0187(13) 0.0070(13)
C36 0.054(2) 0.057(2) 0.0528(19) -0.0256(16) -0.0138(15) 0.0061(16)
C37 0.068(3) 0.097(3) 0.080(3) -0.056(3) -0.018(2) 0.016(2)
C38 0.082(3) 0.074(3) 0.128(4) -0.071(3) -0.044(3) 0.025(3)
C39 0.082(3) 0.042(2) 0.131(4) -0.033(2) -0.051(3) 0.004(2)
C40 0.055(2) 0.0382(17) 0.078(2) -0.0149(16) -0.0272(18) -0.0046(15)
C41 0.0316(15) 0.0322(14) 0.0350(14) -0.0100(11) -0.0045(11) -0.0023(11)
C42 0.0377(17) 0.0472(18) 0.0480(16) -0.0041(13) -0.0139(13) 0.0000(14)
C43 0.0316(17) 0.067(2) 0.0606(19) -0.0116(17) -0.0130(14) -0.0111(15)
C44 0.0440(19) 0.056(2) 0.0520(18) -0.0079(15) -0.0028(15) -0.0219(16)
C45 0.051(2) 0.0508(18) 0.0436(16) 0.0030(14) -0.0122(14) -0.0174(15)
C46 0.0377(16) 0.0420(16) 0.0390(15) -0.0047(12) -0.0120(12) -0.0071(13)
C47 0.056(2) 0.0365(16) 0.0508(17) -0.0029(13) -0.0202(15) -0.0048(14)
C48 0.081(3) 0.0415(18) 0.061(2) 0.0046(16) -0.0412(19) -0.0075(17)
C49 0.109(3) 0.055(2) 0.0443(19) 0.0079(16) -0.036(2) -0.029(2)
C50 0.082(3) 0.057(2) 0.0377(16) -0.0105(14) -0.0115(16) -0.0238(19)
C51 0.0520(19) 0.0347(15) 0.0412(15) -0.0067(12) -0.0106(13) -0.0095(13)
C52 0.0473(17) 0.0303(14) 0.0366(14) -0.0015(11) -0.0141(12) -0.0107(12)
P1 0.0403(4) 0.0296(4) 0.0402(4) -0.0064(3) -0.0106(3) -0.0051(3)
P2 0.0344(4) 0.0281(3) 0.0327(3) -0.0062(3) -0.0082(3) -0.0015(3)
P3 0.0346(4) 0.0265(3) 0.0323(3) -0.0075(3) -0.0030(3) -0.0053(3)
Pd1 0.03183(13) 0.02542(12) 0.03072(12) -0.00685(8) -0.00587(8) -0.00407(8)
S1 0.0338(4) 0.0323(4) 0.0471(4) -0.0102(3) -0.0112(3) -0.0024(3)
Si1 0.0447(5) 0.0396(4) 0.0344(4) -0.0103(3) -0.0099(3) -0.0082(4)

loop_
_atom_type_symbol
_atom_type_description
_atom_type_scat_dispersion_real
_atom_type_scat_dispersion_imag
_atom_type_scat_source
C C 0.0033 0.0016 'International Tables Vol C Tables 4.2.6.8 and 6.1.1.4'
H H 0 0 'International Tables Vol C Tables 4.2.6.8 and 6.1.1.4'
Si Si 0.0817 0.0704 'International Tables Vol C Tables 4.2.6.8 and 6.1.1.4'
P P 0.1023 0.0942 'International Tables Vol C Tables 4.2.6.8 and 6.1.1.4'
S S 0.1246 0.1234 'International Tables Vol C Tables 4.2.6.8 and 6.1.1.4'
Pd Pd -0.9988 1.0072 'International Tables Vol C Tables 4.2.6.8 and 6.1.1.4'

loop_
_geom_angle_atom_site_label_1
_geom_angle_atom_site_label_2
_geom_angle_atom_site_label_3
_geom_angle
S1 C4 P1 123.09(15)
S1 C4 Si1 113.47(14)
P1 C4 Si1 116.40(14)
S1 C4 Pd1 70.18(9)
P1 C4 Pd1 114.19(13)
Si1 C4 Pd1 110.07(13)
C6 C5 C10 117.9(3)
C6 C5 P1 124.7(2)
C10 C5 P1 117.3(2)
C7 C6 C5 121.0(3)
C8 C7 C6 119.9(3)
C9 C8 C7 120.5(3)
C8 C9 C10 119.9(3)
C5 C10 C9 120.9(3)
C12 C11 C16 117.5(3)
C12 C11 P1 116.0(3)
C16 C11 P1 126.3(3)
C11 C12 C13 121.5(4)
C14 C13 C12 119.5(4)
C15 C14 C13 119.8(3)
C14 C15 C16 121.0(4)
C11 C16 C15 120.6(4)
C18 C17 C22 118.4(3)
C18 C17 P3 122.3(2)
C22 C17 P3 119.1(2)
C17 C18 C19 120.5(3)
C20 C19 C18 120.6(3)
C21 C20 C19 119.6(3)
C20 C21 C22 120.9(3)
C21 C22 C17 120.0(3)
C28 C23 C24 119.3(2)
C28 C23 P3 118.9(2)
C24 C23 P3 121.7(2)
C25 C24 C23 119.5(3)
C26 C25 C24 120.4(3)
C25 C26 C27 120.2(3)
C26 C27 C28 120.4(3)
C27 C28 C23 120.1(3)
C30 C29 C34 118.3(3)
C30 C29 P3 123.9(2)
C34 C29 P3 117.8(2)
C31 C30 C29 120.3(3)
C32 C31 C30 120.7(3)
C31 C32 C33 120.1(3)
C32 C33 C34 120.0(3)
C33 C34 C29 120.6(3)
C40 C35 C36 119.0(3)
C40 C35 P2 120.3(2)
C36 C35 P2 120.6(2)
C35 C36 C37 120.4(4)
C38 C37 C36 119.8(4)
C37 C38 C39 120.0(4)
C38 C39 C40 120.9(4)
C35 C40 C39 119.9(4)
C46 C41 C42 118.6(3)
C46 C41 P2 118.6(2)
C42 C41 P2 122.8(2)
C43 C42 C41 120.1(3)
C44 C43 C42 120.4(3)
C45 C44 C43 120.0(3)
C44 C45 C46 120.4(3)
C41 C46 C45 120.5(3)
C48 C47 C52 120.1(3)
C49 C48 C47 120.5(3)
C48 C49 C50 120.4(3)
C49 C50 C51 119.9(3)
C50 C51 C52 120.4(3)
C51 C52 C47 118.7(3)
C51 C52 P2 118.2(2)
C47 C52 P2 123.1(2)
C4 P1 C11 105.99(12)
C4 P1 C5 101.64(13)
C11 P1 C5 102.43(14)
C41 P2 C52 104.35(13)
C41 P2 C35 101.61(13)
C52 P2 C35 102.76(13)
C41 P2 Pd1 114.96(9)
C52 P2 Pd1 112.67(10)
C35 P2 Pd1 118.69(10)
C23 P3 C29 102.90(12)
C23 P3 C17 102.89(12)
C29 P3 C17 103.61(13)
C23 P3 Pd1 113.39(9)
C29 P3 Pd1 124.24(9)
C17 P3 Pd1 107.52(8)
C4 Pd1 S1 45.94(7)
C4 Pd1 P2 109.59(7)
S1 Pd1 P2 155.28(3)
C4 Pd1 P3 141.30(7)
S1 Pd1 P3 95.61(3)
P2 Pd1 P3 109.03(3)
C4 S1 Pd1 63.87(9)
C3 Si1 C1 107.58(16)
C3 Si1 C2 107.72(17)
C1 Si1 C2 107.72(15)
C3 Si1 C4 111.55(14)
C1 Si1 C4 111.49(12)
C2 Si1 C4 110.60(14)

loop_
_geom_bond_atom_site_label_1
_geom_bond_atom_site_label_2
_geom_bond_distance
C1 Si1 1.869(3)
C2 Si1 1.875(3)
C3 Si1 1.861(3)
C4 S1 1.747(3)
C4 P1 1.833(3)
C4 Si1 1.891(3)
C4 Pd1 2.182(3)
C5 C6 1.390(4)
C5 C10 1.393(4)
C5 P1 1.842(3)
C6 C7 1.385(4)
C7 C8 1.375(5)
C8 C9 1.362(5)
C9 C10 1.392(4)
C11 C12 1.385(4)
C11 C16 1.385(5)
C11 P1 1.840(3)
C12 C13 1.392(5)
C13 C14 1.371(6)
C14 C15 1.356(6)
C15 C16 1.389(5)
C17 C18 1.378(4)
C17 C22 1.390(4)
C17 P3 1.832(3)
C18 C19 1.388(4)
C19 C20 1.362(5)
C20 C21 1.358(5)
C21 C22 1.389(5)
C23 C28 1.387(4)
C23 C24 1.398(4)
C23 P3 1.825(3)
C24 C25 1.394(4)
C25 C26 1.366(5)
C26 C27 1.378(4)
C27 C28 1.381(4)
C29 C30 1.390(4)
C29 C34 1.392(4)
C29 P3 1.829(3)
C30 C31 1.386(4)
C31 C32 1.355(5)
C32 C33 1.379(5)
C33 C34 1.382(4)
C35 C40 1.381(4)
C35 C36 1.385(4)
C35 P2 1.843(3)
C36 C37 1.398(5)
C37 C38 1.365(7)
C38 C39 1.367(6)
C39 C40 1.389(5)
C41 C46 1.384(4)
C41 C42 1.394(4)
C41 P2 1.829(3)
C42 C43 1.390(4)
C43 C44 1.371(5)
C44 C45 1.365(4)
C45 C46 1.391(4)
C47 C48 1.385(4)
C47 C52 1.396(4)
C48 C49 1.363(5)
C49 C50 1.379(5)
C50 C51 1.385(4)
C51 C52 1.392(4)
C52 P2 1.833(3)
P2 Pd1 2.3142(9)
P3 Pd1 2.3465(8)
Pd1 S1 2.2865(9)
